data_7060176
loop_
_publ_author_name
'Liu, Lixin'
'Liu, Moqi'
'Zhang, Yunan'
'Yin, Hemei'
'Su, Xin'
'Zhang, Qiang'
'Feng, Yanru'
'Guo, Yingxue'
'Zou, Dongyu'
'Liu, Yingli'

_publ_section_title
;
 The role of 3-OH in the self-assembly of pharmaceutical cocrystals of
 dihydroflavonol with 4,4&#x2032;-bipyridine
;
_journal_issue 3
_journal_name_full 'New Journal of Chemistry'
_journal_page_first 1626
_journal_page_last 1633
_journal_paper_doi 10.1039/D0NJ04113K
_journal_volume 45
_journal_year 2021
_chemical_formula_moiety 'C15 H12 O8, 2.5(C10 H8 N2)'
_chemical_formula_sum 'C40 H32 N5 O8'
_chemical_formula_weight 710.70
_space_group_crystal_system triclinic
_space_group_IT_number 2
_space_group_name_Hall '-P 1'
_space_group_name_H-M_alt 'P -1'
_atom_sites_solution_hydrogens geom
_audit_creation_date 2020-07-21
_audit_creation_method
;
Olex2 1.2
(compiled 2018.05.29 svn.r3508 for OlexSys, GUI svn.r5506)
;
_audit_update_record
;
2020-08-19 deposited with the CCDC.	2020-12-18 downloaded from the CCDC.
;
_cell_angle_alpha 113.404(6)
_cell_angle_beta 92.846(5)
_cell_angle_gamma 96.827(6)
_cell_formula_units_Z 2
_cell_length_a 7.7292(5)
_cell_length_b 14.6301(10)
_cell_length_c 16.7639(8)
_cell_measurement_reflns_used 1964
_cell_measurement_temperature 293(2)
_cell_measurement_theta_max 20.2410
_cell_measurement_theta_min 3.1510
_cell_volume 1717.6(2)
_computing_cell_refinement 'CrysAlisPro 1.171.38.41 (Rigaku OD, 2015)'
_computing_data_collection 'CrysAlisPro 1.171.38.41 (Rigaku OD, 2015)'
_computing_data_reduction 'CrysAlisPro 1.171.38.41 (Rigaku OD, 2015)'
_computing_molecular_graphics 'Olex2 (Dolomanov et al., 2009)'
_computing_publication_material 'Olex2 (Dolomanov et al., 2009)'
_computing_structure_refinement 'ShelXL (Sheldrick, 2015)'
_computing_structure_solution 'ShelXS (Sheldrick, 2008)'
_diffrn_ambient_temperature 293(2)
_diffrn_detector_area_resol_mean 16.1213
_diffrn_detector_type Eos
_diffrn_measured_fraction_theta_full 0.998
_diffrn_measured_fraction_theta_max 0.998
_diffrn_measurement_details
;
List of Runs (angles in degrees, time in seconds):

  # Type    Start    End  Width  t~exp~   \w     \q     \k     \f   Frames
#--------------------------------------------------------------------------
  1  \w     -2.00  80.00   1.00   10.00    --   16.65  37.00 -90.00   82
  2  \w    -16.00  23.00   1.00   10.00    --  -17.43 -99.00-120.00   39
  3  \w    -37.00  45.00   1.00   10.00    --   16.65 -77.00   0.00   82
  4  \w     -2.00  84.00   1.00   10.00    --   16.65  57.00 120.00   86
  5  \w     35.00  65.00   1.00   10.00    --   16.65 178.00   0.00   30
  6  \w    -51.00  35.00   1.00   10.00    --   16.65 -57.00 120.00   86
;
_diffrn_measurement_device 'four-circle diffractometer'
_diffrn_measurement_device_type 'Xcalibur, Eos, Gemini'
_diffrn_measurement_method '\w scans'
_diffrn_radiation_type MoK\a
_diffrn_radiation_wavelength 0.71073
_diffrn_reflns_av_R_equivalents 0.0404
_diffrn_reflns_av_unetI/netI 0.0905
_diffrn_reflns_Laue_measured_fraction_full 0.998
_diffrn_reflns_Laue_measured_fraction_max 0.998
_diffrn_reflns_limit_h_max 9
_diffrn_reflns_limit_h_min -9
_diffrn_reflns_limit_k_max 17
_diffrn_reflns_limit_k_min -17
_diffrn_reflns_limit_l_max 20
_diffrn_reflns_limit_l_min -18
_diffrn_reflns_number 12742
_diffrn_reflns_point_group_measured_fraction_full 0.998
_diffrn_reflns_point_group_measured_fraction_max 0.998
_diffrn_reflns_theta_full 25.242
_diffrn_reflns_theta_max 25.499
_diffrn_reflns_theta_min 2.806
_exptl_absorpt_coefficient_mu 0.098
_exptl_absorpt_correction_T_max 1.00000
_exptl_absorpt_correction_T_min 0.91491
_exptl_absorpt_correction_type multi-scan
_exptl_absorpt_process_details
;
CrysAlisPro 1.171.38.41 (Rigaku Oxford Diffraction, 2015)
Empirical absorption correction using spherical harmonics,
 implemented in SCALE3 ABSPACK scaling algorithm.
;
_exptl_crystal_density_diffrn 1.374
_exptl_crystal_description block
_exptl_crystal_F_000 742
_exptl_crystal_size_max 0.41
_exptl_crystal_size_mid 0.32
_exptl_crystal_size_min 0.28
_refine_diff_density_max 0.207
_refine_diff_density_min -0.184
_refine_diff_density_rms 0.045
_refine_ls_extinction_coef 0.0054(8)
_refine_ls_extinction_expression Fc^*^=kFc[1+0.001xFc^2^\l^3^/sin(2\q)]^-1/4^
_refine_ls_extinction_method 'SHELXL-2018/3 (Sheldrick 2018)'
_refine_ls_goodness_of_fit_ref 1.057
_refine_ls_hydrogen_treatment constr
_refine_ls_matrix_type full
_refine_ls_number_parameters 551
_refine_ls_number_reflns 6386
_refine_ls_number_restraints 301
_refine_ls_restrained_S_all 1.052
_refine_ls_R_factor_all 0.1495
_refine_ls_R_factor_gt 0.0702
_refine_ls_shift/su_max 0.000
_refine_ls_shift/su_mean 0.000
_refine_ls_structure_factor_coef Fsqd
_refine_ls_weighting_details 'w=1/[\s^2^(Fo^2^)+(0.0439P)^2^+0.6926P] where P=(Fo^2^+2Fc^2^)/3'
_refine_ls_weighting_scheme calc
_refine_ls_wR_factor_gt 0.1352
_refine_ls_wR_factor_ref 0.1680
_reflns_Friedel_coverage 0.000
_reflns_number_gt 3256
_reflns_number_total 6386
_reflns_threshold_expression 'I > 2\s(I)'
_cod_data_source_file d0nj04113k2.cif
_cod_data_source_block 1
_cod_depositor_comments 'Adding full bibliography for 7060176--7060177.cif.'
_cod_database_code 7060176
_shelx_shelxl_version_number 2018/3
_shelx_space_group_comment
;
The symmetry employed for this shelxl refinement is uniquely defined
by the following loop, which should always be used as a source of
symmetry information in preference to the above space-group names.
They are only intended as comments.
;
_shelx_estimated_absorpt_t_max 0.973
_shelx_estimated_absorpt_t_min 0.961
_olex2_refinement_description
;
1. Fixed Uiso
 At 1.2 times of:
  All C(H) groups
 At 1.5 times of:
  All O(H) groups
2. Restrained distances
 O5AA-O4AA
 0.85 with sigma of 0.01
 C37A-N5 \\sim N5-C38
 with sigma of 0.02
 C37A-N5 \\sim N5-C38A
 with sigma of 0.02
 C39A-C40 \\sim C37A-C36A \\sim N5-C37A \\sim N5-C38A \\sim C39A-C38A \\sim
C36A-C40
 with sigma of 0.01
 C7B-C8B \\sim C7A-C8A \\sim C9-C8B \\sim C9-C8A
 with sigma of 0.01
 C7A-C1 \\sim C7B-C1
 with sigma of 0.01
3. Uiso/Uaniso restraints and constraints
C36 \\sim C36A \\sim C37 \\sim C37A \\sim C38 \\sim C38A \\sim C39 \\sim C39A:
within 3.8A with sigma of 0.01 and sigma for terminal atoms of 0.02
O4AA \\sim C8A \\sim C7B \\sim C7A \\sim C8B: within 3.8A with sigma of 0.01
and sigma for terminal atoms of 0.02
Uanis(O4AA) \\sim Ueq, Uanis(C8A) \\sim Ueq, Uanis(C8B) \\sim Ueq, Uanis(C7B)
\\sim Ueq, Uanis(C7A) \\sim Ueq, Uanis(C35) \\sim Ueq: with sigma of 0.01 and
sigma for terminal atoms of 0.02
4. Rigid body (RIGU) restrains
 C36, C37, C38, C39
 with sigma for 1-2 distances of 0.004 and sigma for 1-3 distances of 0.004
 C36A, C37A, C38A, C39A
 with sigma for 1-2 distances of 0.004 and sigma for 1-3 distances of 0.004
5. Others
 Sof(C36A)=Sof(H36A)=Sof(C37A)=Sof(H37A)=Sof(C38A)=Sof(H38A)=Sof(C39A)=
 Sof(H39A)=1-FVAR(1)
 Sof(C36)=Sof(H36)=Sof(C37)=Sof(H37)=Sof(C38)=Sof(H38)=Sof(C39)=Sof(H39)=FVAR(1)
 Sof(C8B)=Sof(H8B)=Sof(C7B)=Sof(H7B)=Sof(O5AA)=Sof(H5AA)=1-FVAR(2)
 Sof(C8A)=Sof(H8A)=Sof(C7A)=Sof(H7A)=Sof(O4AA)=Sof(H4AA)=FVAR(2)
6.a Ternary CH refined with riding coordinates:
 C8A(H8A), C7A(H7A), C8B(H8B), C7B(H7B)
6.b Aromatic/amide H refined with riding coordinates:
 C2(H2A), C6(H6), C12(H12), C14(H14), C16(H16), C17(H17), C19(H19), C20(H20),
 C22(H22), C23(H23), C24(H24), C25(H25), C26(H26), C27(H27), C29(H29), C30(H30),
  C31(H31), C32(H32), C34(H34), C35(H35), C36(H36), C36A(H36A), C37(H37),
 C37A(H37A), C38(H38), C38A(H38A), C39(H39), C39A(H39A)
6.c Idealised tetrahedral OH refined as rotating group:
 O1(H1), O2(H2), O3(H3), O7(H7), O8(H8), O4AA(H4AA), O5AA(H5AA)
;
_olex2_submission_special_instructions 'No special instructions were received'
_oxdiff_exptl_absorpt_empirical_details
;
Empirical correction (ABSPACK) includes:
- Absorption correction using spherical harmonics
- Frame scaling
;

loop_
_space_group_symop_operation_xyz
'x, y, z'
'-x, -y, -z'

loop_
_atom_site_label
_atom_site_type_symbol
_atom_site_fract_x
_atom_site_fract_y
_atom_site_fract_z
_atom_site_U_iso_or_equiv
_atom_site_adp_type
_atom_site_occupancy
_atom_site_site_symmetry_order
_atom_site_calc_flag
_atom_site_refinement_flags_posn
_atom_site_refinement_flags_adp
_atom_site_refinement_flags_occupancy
_atom_site_disorder_assembly
_atom_site_disorder_group
O1 O 0.1445(3) 0.7904(2) 0.86065(18) 0.0609(8) Uani 1 1 d . . . . .
H1 H 0.062006 0.822053 0.865488 0.091 Uiso 1 1 calc GR . . . .
O2 O 0.3693(3) 0.6616(2) 0.80220(18) 0.0555(7) Uani 1 1 d . . . . .
H2 H 0.451734 0.631457 0.784133 0.083 Uiso 1 1 calc GR . . . .
O3 O 0.5576(4) 0.6579(2) 0.67200(19) 0.0665(8) Uani 1 1 d . . . . .
H3 H 0.606072 0.660249 0.630302 0.100 Uiso 1 1 calc GR . . . .
O4 O 0.2607(4) 0.89714(17) 0.56520(16) 0.0589(8) Uani 1 1 d . . . . .
O6 O 0.4381(4) 1.19725(19) 0.69119(17) 0.0739(9) Uani 1 1 d . . . . .
O7 O 0.0902(4) 0.9365(2) 0.30684(16) 0.0628(8) Uani 1 1 d . . . . .
H7 H 0.053807 0.876288 0.290306 0.094 Uiso 1 1 calc GR . . . .
O8 O 0.3393(5) 1.21970(19) 0.55220(18) 0.0747(9) Uani 1 1 d . . . . .
H8 H 0.380660 1.236111 0.602789 0.112 Uiso 1 1 calc GR . . . .
C1 C 0.3140(5) 0.8650(3) 0.6909(2) 0.0472(10) Uani 1 1 d D . . . .
C2 C 0.2157(5) 0.8631(3) 0.7570(2) 0.0499(10) Uani 1 1 d . . . . .
H2A H 0.135737 0.907859 0.776613 0.060 Uiso 1 1 calc R . . . .
C3 C 0.2349(4) 0.7952(3) 0.7943(2) 0.0422(9) Uani 1 1 d . . . . .
C4 C 0.3526(4) 0.7281(3) 0.7642(2) 0.0403(9) Uani 1 1 d . . . . .
C5 C 0.4497(5) 0.7278(3) 0.6967(2) 0.0455(9) Uani 1 1 d . . . . .
C6 C 0.4300(5) 0.7972(3) 0.6610(2) 0.0502(10) Uani 1 1 d . . . . .
H6 H 0.495846 0.797921 0.616230 0.060 Uiso 1 1 calc R . . . .
C9 C 0.3814(5) 1.1059(3) 0.6518(2) 0.0574(11) Uani 1 1 d D . . . .
C10 C 0.3045(4) 1.0615(2) 0.5637(2) 0.0422(9) Uani 1 1 d . . . . .
C11 C 0.2473(5) 0.9577(3) 0.5217(2) 0.0443(9) Uani 1 1 d . . . . .
C12 C 0.1779(5) 0.9134(3) 0.4365(2) 0.0491(10) Uani 1 1 d . . . . .
H12 H 0.144073 0.844027 0.409063 0.059 Uiso 1 1 calc R . . . .
C13 C 0.1583(5) 0.9741(3) 0.3911(2) 0.0473(10) Uani 1 1 d . . . . .
C14 C 0.2115(5) 1.0765(3) 0.4301(2) 0.0502(10) Uani 1 1 d . . . . .
H14 H 0.197368 1.116000 0.399091 0.060 Uiso 1 1 calc R . . . .
C15 C 0.2851(5) 1.1195(3) 0.5148(2) 0.0485(10) Uani 1 1 d . . . . .
N1 N 0.7677(5) 0.6356(3) 0.5459(2) 0.0584(9) Uani 1 1 d . . . . .
N2 N 1.3553(5) 0.4647(3) 0.2258(2) 0.0654(10) Uani 1 1 d . . . . .
C16 C 0.7124(6) 0.5662(3) 0.4668(3) 0.0615(11) Uani 1 1 d . . . . .
H16 H 0.594212 0.538962 0.454244 0.074 Uiso 1 1 calc R . . . .
C17 C 0.8209(5) 0.5323(3) 0.4022(3) 0.0532(10) Uani 1 1 d . . . . .
H17 H 0.775582 0.483031 0.347588 0.064 Uiso 1 1 calc R . . . .
C18 C 0.9967(5) 0.5710(3) 0.4180(2) 0.0441(9) Uani 1 1 d . . . . .
C19 C 1.0522(5) 0.6446(3) 0.5003(3) 0.0612(11) Uani 1 1 d . . . . .
H19 H 1.168949 0.674610 0.514528 0.073 Uiso 1 1 calc R . . . .
C20 C 0.9348(6) 0.6734(3) 0.5613(3) 0.0650(12) Uani 1 1 d . . . . .
H20 H 0.975956 0.722526 0.616675 0.078 Uiso 1 1 calc R . . . .
C21 C 1.1187(5) 0.5354(3) 0.3508(2) 0.0438(9) Uani 1 1 d . . . . .
C22 C 1.2805(5) 0.5923(3) 0.3562(3) 0.0596(11) Uani 1 1 d . . . . .
H22 H 1.313789 0.655190 0.401983 0.072 Uiso 1 1 calc R . . . .
C23 C 1.3900(6) 0.5538(3) 0.2928(3) 0.0674(12) Uani 1 1 d . . . . .
H23 H 1.496508 0.593383 0.297278 0.081 Uiso 1 1 calc R . . . .
C24 C 1.1992(6) 0.4123(3) 0.2208(3) 0.0609(11) Uani 1 1 d . . . . .
H24 H 1.168686 0.350203 0.173768 0.073 Uiso 1 1 calc R . . . .
C25 C 1.0804(5) 0.4437(3) 0.2803(3) 0.0527(10) Uani 1 1 d . . . . .
H25 H 0.973749 0.402962 0.273146 0.063 Uiso 1 1 calc R . . . .
N3 N -0.1340(4) 0.8900(3) 0.9045(2) 0.0671(10) Uani 1 1 d . . . . .
C26 C -0.2348(6) 0.9309(4) 0.8668(3) 0.0723(13) Uani 1 1 d . . . . .
H26 H -0.208299 0.929689 0.812941 0.087 Uiso 1 1 calc R . . . .
C27 C -0.3771(5) 0.9754(3) 0.9013(3) 0.0615(11) Uani 1 1 d . . . . .
H27 H -0.441082 1.004542 0.871829 0.074 Uiso 1 1 calc R . . . .
C28 C -0.4237(5) 0.9762(3) 0.9802(2) 0.0452(9) Uani 1 1 d . . . . .
C29 C -0.3211(5) 0.9338(3) 1.0199(3) 0.0612(11) Uani 1 1 d . . . . .
H29 H -0.345624 0.933028 1.073389 0.073 Uiso 1 1 calc R . . . .
C30 C -0.1796(6) 0.8916(3) 0.9802(3) 0.0725(13) Uani 1 1 d . . . . .
H30 H -0.112304 0.862650 1.008585 0.087 Uiso 1 1 calc R . . . .
N4 N 0.3874(6) 1.7365(3) 1.1082(3) 0.0964(15) Uani 1 1 d . . . . .
N5 N 0.0501(5) 1.2559(3) 0.7806(2) 0.0745(11) Uani 1 1 d D . . . .
C40 C 0.1863(6) 1.4442(3) 0.9106(3) 0.0610(12) Uani 1 1 d D . . . .
C31 C 0.3223(7) 1.7246(4) 1.0296(3) 0.0974(18) Uani 1 1 d . . . . .
H31 H 0.322572 1.781461 1.017625 0.117 Uiso 1 1 calc R . . . .
C32 C 0.2540(6) 1.6317(3) 0.9645(3) 0.0773(15) Uani 1 1 d . . . . .
H32 H 0.208174 1.627167 0.910532 0.093 Uiso 1 1 calc R . . . .
C33 C 0.2539(6) 1.5453(3) 0.9798(3) 0.0627(12) Uani 1 1 d . . . . .
C34 C 0.3194(7) 1.5583(3) 1.0612(3) 0.0912(17) Uani 1 1 d . . . . .
H34 H 0.319428 1.502839 1.075273 0.109 Uiso 1 1 calc R . . . .
C35 C 0.3853(8) 1.6531(4) 1.1226(3) 0.1026(19) Uani 1 1 d . U . . .
H35 H 0.431034 1.659424 1.177263 0.123 Uiso 1 1 calc R . . . .
C36 C 0.1388(9) 1.3632(4) 0.9293(4) 0.0862(18) Uani 0.875(6) 1 d . U P A 1
H36 H 0.151262 1.369333 0.986765 0.103 Uiso 0.875(6) 1 calc R . P A 1
C36A C 0.230(6) 1.3569(16) 0.911(3) 0.080(3) Uani 0.125(6) 1 d D U P A 2
H36A H 0.309099 1.360745 0.956099 0.096 Uiso 0.125(6) 1 calc R . P A 2
C37 C 0.0714(9) 1.2708(5) 0.8619(4) 0.0901(18) Uani 0.875(6) 1 d . U P A 1
H37 H 0.039712 1.216343 0.876283 0.108 Uiso 0.875(6) 1 calc R . P A 1
C37A C 0.165(5) 1.264(3) 0.8479(19) 0.080(3) Uani 0.125(6) 1 d D U P A 2
H37A H 0.199608 1.206940 0.851039 0.096 Uiso 0.125(6) 1 calc R . P A 2
C38 C 0.0985(8) 1.3363(4) 0.7622(3) 0.0764(17) Uani 0.875(6) 1 d D U P A 1
H38 H 0.084856 1.327860 0.704168 0.092 Uiso 0.875(6) 1 calc R . P A 1
C38A C -0.042(4) 1.3323(14) 0.792(2) 0.082(3) Uani 0.125(6) 1 d D U P A 2
H38A H -0.151274 1.324654 0.762940 0.098 Uiso 0.125(6) 1 calc R . P A 2
C39 C 0.1670(8) 1.4300(4) 0.8244(3) 0.0680(15) Uani 0.875(6) 1 d . U P A 1
H39 H 0.199809 1.483095 0.808434 0.082 Uiso 0.875(6) 1 calc R . P A 1
C39A C 0.045(4) 1.421(2) 0.852(2) 0.078(3) Uani 0.125(6) 1 d D U P A 2
H39A H -0.001738 1.477306 0.851699 0.093 Uiso 0.125(6) 1 calc R . P A 2
C8A C 0.4202(10) 1.0343(4) 0.6943(4) 0.0415(16) Uani 0.707(11) 1 d D U P B 1
H8A H 0.531114 1.011034 0.675605 0.050 Uiso 0.707(11) 1 calc R . P B 1
C7A C 0.2776(10) 0.9435(4) 0.6569(5) 0.0432(17) Uani 0.707(11) 1 d D U P B 1
H7A H 0.165895 0.965422 0.675610 0.052 Uiso 0.707(11) 1 calc R . P B 1
C8B C 0.333(3) 1.0444(8) 0.7054(9) 0.046(3) Uani 0.293(11) 1 d D U P B 2
H8B H 0.205246 1.041715 0.704140 0.055 Uiso 0.293(11) 1 calc R . P B 2
O5A O 0.4406(14) 1.0807(11) 0.7836(10) 0.060(3) Uani 0.707(11) 1 d D U P B 1
H5A H 0.505278 1.134737 0.799344 0.091 Uiso 0.707(11) 1 calc GR . P B 1
C7B C 0.352(3) 0.9371(8) 0.6466(9) 0.043(3) Uani 0.293(11) 1 d D U P B 2
H7B H 0.476583 0.938322 0.637037 0.052 Uiso 0.293(11) 1 calc R . P B 2
O5B O 0.381(3) 1.076(3) 0.784(3) 0.050(5) Uani 0.293(11) 1 d D . P B 2
H5B H 0.409513 1.136991 0.804586 0.075 Uiso 0.293(11) 1 calc GR . P B 2

loop_
_atom_site_aniso_label
_atom_site_aniso_U_11
_atom_site_aniso_U_22
_atom_site_aniso_U_33
_atom_site_aniso_U_23
_atom_site_aniso_U_13
_atom_site_aniso_U_12
O1 0.0642(19) 0.066(2) 0.0702(19) 0.0369(16) 0.0299(16) 0.0321(15)
O2 0.0625(18) 0.0598(18) 0.0656(19) 0.0400(16) 0.0292(15) 0.0283(14)
O3 0.077(2) 0.076(2) 0.073(2) 0.0458(18) 0.0414(16) 0.0395(17)
O4 0.095(2) 0.0314(14) 0.0446(16) 0.0154(13) -0.0122(15) -0.0028(13)
O6 0.120(3) 0.0363(17) 0.0528(17) 0.0144(14) -0.0191(17) -0.0119(16)
O7 0.084(2) 0.0539(18) 0.0447(17) 0.0171(14) -0.0080(15) 0.0045(16)
O8 0.123(3) 0.0356(16) 0.0583(19) 0.0202(14) -0.0099(19) -0.0096(16)
C1 0.066(3) 0.031(2) 0.042(2) 0.0139(18) 0.000(2) 0.0052(19)
C2 0.055(2) 0.037(2) 0.056(3) 0.016(2) 0.002(2) 0.0134(18)
C3 0.042(2) 0.038(2) 0.044(2) 0.0151(18) 0.0062(19) 0.0050(17)
C4 0.047(2) 0.034(2) 0.046(2) 0.0217(18) 0.0081(19) 0.0086(17)
C5 0.050(2) 0.042(2) 0.047(2) 0.0191(19) 0.013(2) 0.0094(18)
C6 0.063(3) 0.047(2) 0.040(2) 0.020(2) 0.006(2) -0.003(2)
C9 0.083(3) 0.036(2) 0.050(3) 0.017(2) -0.002(2) -0.002(2)
C10 0.051(2) 0.036(2) 0.037(2) 0.0145(18) 0.0006(18) -0.0013(17)
C11 0.051(2) 0.039(2) 0.041(2) 0.0173(19) -0.0023(19) -0.0004(18)
C12 0.062(3) 0.033(2) 0.044(2) 0.0110(19) -0.005(2) -0.0005(18)
C13 0.053(2) 0.046(2) 0.038(2) 0.0134(19) 0.0014(19) 0.0054(19)
C14 0.062(3) 0.048(2) 0.044(2) 0.024(2) 0.003(2) 0.0017(19)
C15 0.063(3) 0.036(2) 0.045(2) 0.0160(19) 0.008(2) -0.0007(19)
N1 0.068(3) 0.058(2) 0.056(2) 0.0265(19) 0.021(2) 0.0167(19)
N2 0.064(2) 0.064(3) 0.080(3) 0.036(2) 0.026(2) 0.024(2)
C16 0.053(3) 0.068(3) 0.065(3) 0.028(3) 0.014(2) 0.005(2)
C17 0.051(3) 0.052(3) 0.050(2) 0.014(2) 0.010(2) 0.004(2)
C18 0.049(2) 0.038(2) 0.045(2) 0.0165(19) 0.010(2) 0.0094(18)
C19 0.055(3) 0.057(3) 0.058(3) 0.009(2) 0.010(2) 0.007(2)
C20 0.072(3) 0.056(3) 0.055(3) 0.009(2) 0.011(3) 0.008(2)
C21 0.048(2) 0.037(2) 0.051(2) 0.0205(19) 0.0092(19) 0.0106(18)
C22 0.060(3) 0.047(2) 0.070(3) 0.020(2) 0.018(2) 0.009(2)
C23 0.062(3) 0.054(3) 0.087(4) 0.028(3) 0.023(3) 0.008(2)
C24 0.064(3) 0.054(3) 0.059(3) 0.014(2) 0.011(2) 0.016(2)
C25 0.052(2) 0.048(2) 0.059(3) 0.020(2) 0.016(2) 0.012(2)
N3 0.066(2) 0.073(3) 0.065(3) 0.025(2) 0.018(2) 0.033(2)
C26 0.071(3) 0.090(4) 0.056(3) 0.024(3) 0.018(3) 0.029(3)
C27 0.061(3) 0.080(3) 0.051(3) 0.030(2) 0.006(2) 0.025(2)
C28 0.050(2) 0.038(2) 0.044(2) 0.0129(19) 0.0009(19) 0.0069(17)
C29 0.065(3) 0.072(3) 0.062(3) 0.036(2) 0.020(2) 0.034(2)
C30 0.079(3) 0.085(4) 0.078(3) 0.047(3) 0.021(3) 0.046(3)
N4 0.147(4) 0.067(3) 0.057(3) 0.021(2) -0.017(3) -0.024(3)
N5 0.092(3) 0.062(3) 0.052(2) 0.011(2) -0.014(2) -0.002(2)
C40 0.074(3) 0.057(3) 0.045(2) 0.018(2) -0.002(2) -0.003(2)
C31 0.149(5) 0.067(3) 0.062(3) 0.026(3) -0.007(3) -0.028(3)
C32 0.108(4) 0.070(3) 0.046(3) 0.026(3) -0.005(3) -0.017(3)
C33 0.081(3) 0.058(3) 0.042(3) 0.019(2) -0.003(2) -0.007(2)
C34 0.147(5) 0.058(3) 0.057(3) 0.021(3) -0.022(3) -0.009(3)
C35 0.156(5) 0.076(4) 0.062(3) 0.026(3) -0.025(3) -0.014(3)
C36 0.135(4) 0.065(3) 0.049(3) 0.025(2) -0.004(3) -0.024(3)
C36A 0.119(5) 0.062(4) 0.050(4) 0.024(4) -0.005(4) -0.014(4)
C37 0.133(4) 0.064(3) 0.061(3) 0.026(2) -0.001(3) -0.027(3)
C37A 0.120(5) 0.061(4) 0.052(4) 0.024(4) -0.004(4) -0.013(5)
C38 0.114(4) 0.062(3) 0.049(3) 0.024(2) -0.011(3) -0.001(3)
C38A 0.121(5) 0.062(4) 0.053(4) 0.023(4) -0.005(4) -0.014(4)
C39 0.102(4) 0.054(3) 0.046(3) 0.024(2) -0.007(3) -0.002(2)
C39A 0.121(5) 0.059(4) 0.049(4) 0.028(4) -0.006(4) -0.013(4)
C8A 0.052(3) 0.035(3) 0.036(3) 0.013(2) 0.005(3) 0.005(2)
C7A 0.054(4) 0.035(3) 0.044(3) 0.020(2) 0.005(3) 0.010(2)
C8B 0.055(5) 0.039(4) 0.041(5) 0.014(4) -0.006(5) 0.011(4)
O5A 0.085(7) 0.044(3) 0.044(4) 0.018(3) -0.012(6) -0.014(5)
C7B 0.051(5) 0.035(4) 0.044(5) 0.017(4) -0.001(5) 0.011(4)
O5B 0.036(9) 0.049(10) 0.054(10) 0.017(7) -0.005(9) -0.015(8)

loop_
_atom_type_symbol
_atom_type_description
_atom_type_scat_dispersion_real
_atom_type_scat_dispersion_imag
_atom_type_scat_source
C C 0.0033 0.0016 'International Tables Vol C Tables 4.2.6.8 and 6.1.1.4'
H H 0.0000 0.0000 'International Tables Vol C Tables 4.2.6.8 and 6.1.1.4'
N N 0.0061 0.0033 'International Tables Vol C Tables 4.2.6.8 and 6.1.1.4'
O O 0.0106 0.0060 'International Tables Vol C Tables 4.2.6.8 and 6.1.1.4'

loop_
_geom_angle_atom_site_label_1
_geom_angle_atom_site_label_2
_geom_angle_atom_site_label_3
_geom_angle
_geom_angle_site_symmetry_1
_geom_angle_site_symmetry_3
_geom_angle_publ_flag
C3 O1 H1 109.5 . . ?
C4 O2 H2 109.5 . . ?
C5 O3 H3 109.5 . . ?
C11 O4 C7A 117.1(3) . . ?
C11 O4 C7B 118.7(4) . . ?
C13 O7 H7 109.5 . . ?
C15 O8 H8 109.5 . . ?
C2 C1 C7A 114.4(5) . . ?
C2 C1 C7B 135.3(6) . . ?
C6 C1 C2 119.4(3) . . ?
C6 C1 C7A 126.3(5) . . ?
C6 C1 C7B 104.5(7) . . ?
C1 C2 H2A 119.6 . . ?
C1 C2 C3 120.7(4) . . ?
C3 C2 H2A 119.6 . . ?
O1 C3 C2 123.8(3) . . ?
O1 C3 C4 116.9(3) . . ?
C4 C3 C2 119.3(3) . . ?
O2 C4 C3 118.3(3) . . ?
O2 C4 C5 121.1(3) . . ?
C3 C4 C5 120.6(3) . . ?
O3 C5 C4 115.2(3) . . ?
O3 C5 C6 125.7(3) . . ?
C4 C5 C6 119.1(4) . . ?
C1 C6 C5 120.8(4) . . ?
C1 C6 H6 119.6 . . ?
C5 C6 H6 119.6 . . ?
O6 C9 C10 123.3(3) . . ?
O6 C9 C8A 118.9(4) . . ?
O6 C9 C8B 118.6(6) . . ?
C10 C9 C8A 117.1(4) . . ?
C10 C9 C8B 114.7(7) . . ?
C11 C10 C9 120.9(3) . . ?
C11 C10 C15 117.5(3) . . ?
C15 C10 C9 121.6(3) . . ?
O4 C11 C10 120.6(3) . . ?
C12 C11 O4 117.6(3) . . ?
C12 C11 C10 121.8(3) . . ?
C11 C12 H12 120.6 . . ?
C11 C12 C13 118.8(3) . . ?
C13 C12 H12 120.6 . . ?
O7 C13 C12 122.7(3) . . ?
O7 C13 C14 116.0(3) . . ?
C14 C13 C12 121.3(3) . . ?
C13 C14 H14 120.4 . . ?
C15 C14 C13 119.3(3) . . ?
C15 C14 H14 120.4 . . ?
O8 C15 C10 119.7(3) . . ?
O8 C15 C14 118.9(3) . . ?
C14 C15 C10 121.4(3) . . ?
C20 N1 C16 117.0(4) . . ?
C23 N2 C24 115.2(4) . . ?
N1 C16 H16 118.4 . . ?
N1 C16 C17 123.1(4) . . ?
C17 C16 H16 118.4 . . ?
C16 C17 H17 119.9 . . ?
C16 C17 C18 120.3(4) . . ?
C18 C17 H17 119.9 . . ?
C17 C18 C21 122.0(3) . . ?
C19 C18 C17 116.0(4) . . ?
C19 C18 C21 122.0(3) . . ?
C18 C19 H19 120.1 . . ?
C20 C19 C18 119.9(4) . . ?
C20 C19 H19 120.1 . . ?
N1 C20 C19 123.7(4) . . ?
N1 C20 H20 118.1 . . ?
C19 C20 H20 118.1 . . ?
C22 C21 C18 121.7(3) . . ?
C25 C21 C18 121.9(3) . . ?
C25 C21 C22 116.4(4) . . ?
C21 C22 H22 120.5 . . ?
C23 C22 C21 118.9(4) . . ?
C23 C22 H22 120.5 . . ?
N2 C23 C22 125.0(4) . . ?
N2 C23 H23 117.5 . . ?
C22 C23 H23 117.5 . . ?
N2 C24 H24 117.8 . . ?
N2 C24 C25 124.4(4) . . ?
C25 C24 H24 117.8 . . ?
C21 C25 H25 120.0 . . ?
C24 C25 C21 120.0(4) . . ?
C24 C25 H25 120.0 . . ?
C26 N3 C30 115.2(4) . . ?
N3 C26 H26 117.6 . . ?
N3 C26 C27 124.8(4) . . ?
C27 C26 H26 117.6 . . ?
C26 C27 H27 120.3 . . ?
C26 C27 C28 119.4(4) . . ?
C28 C27 H27 120.3 . . ?
C27 C28 C28 121.0(4) . 2_477 ?
C29 C28 C27 116.5(4) . . ?
C29 C28 C28 122.4(4) . 2_477 ?
C28 C29 H29 120.1 . . ?
C28 C29 C30 119.7(4) . . ?
C30 C29 H29 120.1 . . ?
N3 C30 C29 124.3(4) . . ?
N3 C30 H30 117.8 . . ?
C29 C30 H30 117.8 . . ?
C31 N4 C35 116.5(4) . . ?
C37 N5 C38 116.2(4) . . ?
C38A N5 C37A 118(2) . . ?
C36 C40 C33 122.1(4) . . ?
C36 C40 C39 117.5(4) . . ?
C36A C40 C33 123.8(17) . . ?
C39 C40 C33 120.4(4) . . ?
C39A C40 C33 125.9(16) . . ?
C39A C40 C36A 109(2) . . ?
N4 C31 H31 118.5 . . ?
N4 C31 C32 123.1(5) . . ?
C32 C31 H31 118.5 . . ?
C31 C32 H32 120.0 . . ?
C31 C32 C33 120.0(4) . . ?
C33 C32 H32 120.0 . . ?
C32 C33 C40 121.4(4) . . ?
C34 C33 C40 122.1(4) . . ?
C34 C33 C32 116.6(4) . . ?
C33 C34 H34 119.9 . . ?
C33 C34 C35 120.1(4) . . ?
C35 C34 H34 119.9 . . ?
N4 C35 C34 123.7(5) . . ?
N4 C35 H35 118.2 . . ?
C34 C35 H35 118.2 . . ?
C40 C36 H36 120.2 . . ?
C40 C36 C37 119.5(5) . . ?
C37 C36 H36 120.2 . . ?
C40 C36A H36A 118.3 . . ?
C37A C36A C40 123(3) . . ?
C37A C36A H36A 118.3 . . ?
N5 C37 C36 124.1(5) . . ?
N5 C37 H37 118.0 . . ?
C36 C37 H37 118.0 . . ?
N5 C37A H37A 120.1 . . ?
C36A C37A N5 120(3) . . ?
C36A C37A H37A 120.1 . . ?
N5 C38 H38 118.2 . . ?
N5 C38 C39 123.6(4) . . ?
C39 C38 H38 118.2 . . ?
N5 C38A H38A 124.0 . . ?
N5 C38A C39A 112(3) . . ?
C39A C38A H38A 124.0 . . ?
C40 C39 H39 120.5 . . ?
C38 C39 C40 119.0(4) . . ?
C38 C39 H39 120.5 . . ?
C40 C39A H39A 114.1 . . ?
C38A C39A C40 132(3) . . ?
C38A C39A H39A 114.1 . . ?
C9 C8A H8A 107.4 . . ?
C7A C8A C9 107.3(4) . . ?
C7A C8A H8A 107.4 . . ?
O5A C8A C9 112.6(8) . . ?
O5A C8A H8A 107.4 . . ?
O5A C8A C7A 114.3(7) . . ?
O4 C7A C1 107.8(5) . . ?
O4 C7A C8A 113.0(7) . . ?
O4 C7A H7A 108.4 . . ?
C1 C7A H7A 108.4 . . ?
C8A C7A C1 110.5(4) . . ?
C8A C7A H7A 108.4 . . ?
C9 C8B H8B 102.7 . . ?
C7B C8B C9 104.9(7) . . ?
C7B C8B H8B 102.7 . . ?
O5B C8B C9 122.4(19) . . ?
O5B C8B H8B 102.7 . . ?
O5B C8B C7B 118(2) . . ?
C8A O5A H5A 109.5 . . ?
O4 C7B C1 109.3(10) . . ?
O4 C7B C8B 116.5(15) . . ?
O4 C7B H7B 106.0 . . ?
C1 C7B H7B 106.0 . . ?
C8B C7B C1 112.2(8) . . ?
C8B C7B H7B 106.0 . . ?
C8B O5B H5B 109.5 . . ?

loop_
_geom_bond_atom_site_label_1
_geom_bond_atom_site_label_2
_geom_bond_distance
_geom_bond_site_symmetry_2
_geom_bond_publ_flag
O1 H1 0.8200 . ?
O1 C3 1.363(4) . ?
O2 H2 0.8200 . ?
O2 C4 1.372(4) . ?
O3 H3 0.8200 . ?
O3 C5 1.346(4) . ?
O4 C11 1.362(4) . ?
O4 C7A 1.404(8) . ?
O4 C7B 1.371(18) . ?
O6 C9 1.243(4) . ?
O7 H7 0.8200 . ?
O7 C13 1.347(4) . ?
O8 H8 0.8200 . ?
O8 C15 1.347(4) . ?
C1 C2 1.381(5) . ?
C1 C6 1.379(5) . ?
C1 C7A 1.518(5) . ?
C1 C7B 1.524(9) . ?
C2 H2A 0.9300 . ?
C2 C3 1.385(5) . ?
C3 C4 1.382(5) . ?
C4 C5 1.387(5) . ?
C5 C6 1.387(5) . ?
C6 H6 0.9300 . ?
C9 C10 1.420(5) . ?
C9 C8A 1.530(5) . ?
C9 C8B 1.534(8) . ?
C10 C11 1.399(4) . ?
C10 C15 1.408(5) . ?
C11 C12 1.361(5) . ?
C12 H12 0.9300 . ?
C12 C13 1.395(5) . ?
C13 C14 1.375(5) . ?
C14 H14 0.9300 . ?
C14 C15 1.365(5) . ?
N1 C16 1.321(5) . ?
N1 C20 1.313(5) . ?
N2 C23 1.326(5) . ?
N2 C24 1.330(5) . ?
C16 H16 0.9300 . ?
C16 C17 1.373(5) . ?
C17 H17 0.9300 . ?
C17 C18 1.378(5) . ?
C18 C19 1.377(5) . ?
C18 C21 1.479(5) . ?
C19 H19 0.9300 . ?
C19 C20 1.375(5) . ?
C20 H20 0.9300 . ?
C21 C22 1.395(5) . ?
C21 C25 1.377(5) . ?
C22 H22 0.9300 . ?
C22 C23 1.374(5) . ?
C23 H23 0.9300 . ?
C24 H24 0.9300 . ?
C24 C25 1.370(5) . ?
C25 H25 0.9300 . ?
N3 C26 1.314(5) . ?
N3 C30 1.326(5) . ?
C26 H26 0.9300 . ?
C26 C27 1.379(6) . ?
C27 H27 0.9300 . ?
C27 C28 1.384(5) . ?
C28 C28 1.490(7) 2_477 ?
C28 C29 1.360(5) . ?
C29 H29 0.9300 . ?
C29 C30 1.388(5) . ?
C30 H30 0.9300 . ?
N4 C31 1.323(5) . ?
N4 C35 1.333(6) . ?
N5 C37 1.290(6) . ?
N5 C37A 1.359(13) . ?
N5 C38 1.346(5) . ?
N5 C38A 1.348(13) . ?
C40 C33 1.483(5) . ?
C40 C36 1.357(6) . ?
C40 C36A 1.361(14) . ?
C40 C39 1.373(6) . ?
C40 C39A 1.354(14) . ?
C31 H31 0.9300 . ?
C31 C32 1.383(6) . ?
C32 H32 0.9300 . ?
C32 C33 1.385(5) . ?
C33 C34 1.364(5) . ?
C34 H34 0.9300 . ?
C34 C35 1.374(6) . ?
C35 H35 0.9300 . ?
C36 H36 0.9300 . ?
C36 C37 1.392(7) . ?
C36A H36A 0.9300 . ?
C36A C37A 1.359(14) . ?
C37 H37 0.9300 . ?
C37A H37A 0.9300 . ?
C38 H38 0.9300 . ?
C38 C39 1.373(6) . ?
C38A H38A 0.9300 . ?
C38A C39A 1.353(14) . ?
C39 H39 0.9300 . ?
C39A H39A 0.9300 . ?
C8A H8A 0.9800 . ?
C8A C7A 1.515(6) . ?
C8A O5A 1.368(16) . ?
C7A H7A 0.9800 . ?
C8B H8B 0.9800 . ?
C8B C7B 1.518(8) . ?
C8B O5B 1.23(4) . ?
O5A H5A 0.8200 . ?
C7B H7B 0.9800 . ?
O5B H5B 0.8200 . ?

loop_
_geom_torsion_atom_site_label_1
_geom_torsion_atom_site_label_2
_geom_torsion_atom_site_label_3
_geom_torsion_atom_site_label_4
_geom_torsion
_geom_torsion_site_symmetry_1
_geom_torsion_site_symmetry_2
_geom_torsion_site_symmetry_3
_geom_torsion_site_symmetry_4
_geom_torsion_publ_flag
O1 C3 C4 O2 0.5(5) . . . . ?
O1 C3 C4 C5 179.8(3) . . . . ?
O2 C4 C5 O3 0.5(5) . . . . ?
O2 C4 C5 C6 -179.3(3) . . . . ?
O3 C5 C6 C1 179.4(4) . . . . ?
O4 C11 C12 C13 178.3(3) . . . . ?
O6 C9 C10 C11 178.2(4) . . . . ?
O6 C9 C10 C15 -0.9(7) . . . . ?
O6 C9 C8A C7A 155.1(7) . . . . ?
O6 C9 C8A O5A 28.4(8) . . . . ?
O6 C9 C8B C7B -154.3(13) . . . . ?
O6 C9 C8B O5B -15(2) . . . . ?
O7 C13 C14 C15 -178.6(3) . . . . ?
C1 C2 C3 O1 178.8(3) . . . . ?
C1 C2 C3 C4 -0.7(5) . . . . ?
C2 C1 C6 C5 -0.4(5) . . . . ?
C2 C1 C7A O4 -134.1(5) . . . . ?
C2 C1 C7A C8A 101.9(8) . . . . ?
C2 C1 C7B O4 -105.6(9) . . . . ?
C2 C1 C7B C8B 25(3) . . . . ?
C2 C3 C4 O2 -180.0(3) . . . . ?
C2 C3 C4 C5 -0.6(5) . . . . ?
C3 C4 C5 O3 -178.8(3) . . . . ?
C3 C4 C5 C6 1.4(5) . . . . ?
C4 C5 C6 C1 -0.9(5) . . . . ?
C6 C1 C2 C3 1.2(5) . . . . ?
C6 C1 C7A O4 44.5(6) . . . . ?
C6 C1 C7A C8A -79.5(9) . . . . ?
C6 C1 C7B O4 84.9(11) . . . . ?
C6 C1 C7B C8B -144.3(17) . . . . ?
C9 C10 C11 O4 1.5(6) . . . . ?
C9 C10 C11 C12 -178.1(4) . . . . ?
C9 C10 C15 O8 -0.5(6) . . . . ?
C9 C10 C15 C14 179.8(4) . . . . ?
C9 C8A C7A O4 54.9(9) . . . . ?
C9 C8A C7A C1 175.8(4) . . . . ?
C9 C8B C7B O4 -55(2) . . . . ?
C9 C8B C7B C1 178.3(9) . . . . ?
C10 C9 C8A C7A -34.0(9) . . . . ?
C10 C9 C8A O5A -160.6(6) . . . . ?
C10 C9 C8B C7B 45.7(19) . . . . ?
C10 C9 C8B O5B -175.6(19) . . . . ?
C10 C11 C12 C13 -2.1(6) . . . . ?
C11 O4 C7A C1 -172.7(4) . . . . ?
C11 O4 C7A C8A -50.2(8) . . . . ?
C11 O4 C7B C1 166.7(6) . . . . ?
C11 O4 C7B C8B 38.2(17) . . . . ?
C11 C10 C15 O8 -179.6(4) . . . . ?
C11 C10 C15 C14 0.8(6) . . . . ?
C11 C12 C13 O7 -179.7(4) . . . . ?
C11 C12 C13 C14 1.6(6) . . . . ?
C12 C13 C14 C15 0.2(6) . . . . ?
C13 C14 C15 O8 179.0(4) . . . . ?
C13 C14 C15 C10 -1.3(6) . . . . ?
C15 C10 C11 O4 -179.5(3) . . . . ?
C15 C10 C11 C12 1.0(6) . . . . ?
N1 C16 C17 C18 -0.3(6) . . . . ?
N2 C24 C25 C21 0.5(6) . . . . ?
C16 N1 C20 C19 -0.2(6) . . . . ?
C16 C17 C18 C19 -0.8(5) . . . . ?
C16 C17 C18 C21 178.9(3) . . . . ?
C17 C18 C19 C20 1.3(6) . . . . ?
C17 C18 C21 C22 160.8(4) . . . . ?
C17 C18 C21 C25 -20.3(5) . . . . ?
C18 C19 C20 N1 -0.9(6) . . . . ?
C18 C21 C22 C23 178.4(3) . . . . ?
C18 C21 C25 C24 -178.2(3) . . . . ?
C19 C18 C21 C22 -19.5(5) . . . . ?
C19 C18 C21 C25 159.3(4) . . . . ?
C20 N1 C16 C17 0.8(6) . . . . ?
C21 C18 C19 C20 -178.3(3) . . . . ?
C21 C22 C23 N2 -0.8(7) . . . . ?
C22 C21 C25 C24 0.7(5) . . . . ?
C23 N2 C24 C25 -1.8(6) . . . . ?
C24 N2 C23 C22 1.9(6) . . . . ?
C25 C21 C22 C23 -0.6(5) . . . . ?
N3 C26 C27 C28 -1.7(7) . . . . ?
C26 N3 C30 C29 -0.8(7) . . . . ?
C26 C27 C28 C28 179.8(4) . . . 2_477 ?
C26 C27 C28 C29 1.3(6) . . . . ?
C27 C28 C29 C30 -0.8(6) . . . . ?
C28 C28 C29 C30 -179.3(4) 2_477 . . . ?
C28 C29 C30 N3 0.5(7) . . . . ?
C30 N3 C26 C27 1.4(7) . . . . ?
N4 C31 C32 C33 -0.9(9) . . . . ?
N5 C38 C39 C40 -0.7(9) . . . . ?
N5 C38A C39A C40 -13(6) . . . . ?
C40 C33 C34 C35 178.2(5) . . . . ?
C40 C36 C37 N5 0.0(11) . . . . ?
C40 C36A C37A N5 0(6) . . . . ?
C31 N4 C35 C34 -0.4(9) . . . . ?
C31 C32 C33 C40 -178.3(5) . . . . ?
C31 C32 C33 C34 1.6(8) . . . . ?
C32 C33 C34 C35 -1.7(8) . . . . ?
C33 C40 C36 C37 178.1(5) . . . . ?
C33 C40 C36A C37A 179(3) . . . . ?
C33 C40 C39 C38 -177.8(5) . . . . ?
C33 C40 C39A C38A -172(3) . . . . ?
C33 C34 C35 N4 1.2(10) . . . . ?
C35 N4 C31 C32 0.3(9) . . . . ?
C36 C40 C33 C32 -161.0(6) . . . . ?
C36 C40 C33 C34 19.1(8) . . . . ?
C36 C40 C39 C38 1.2(8) . . . . ?
C36A C40 C33 C32 159(2) . . . . ?
C36A C40 C33 C34 -21(2) . . . . ?
C36A C40 C39A C38A -6(5) . . . . ?
C37 N5 C38 C39 -0.1(9) . . . . ?
C37A N5 C38A C39A 27(4) . . . . ?
C38 N5 C37 C36 0.4(10) . . . . ?
C38A N5 C37A C36A -22(5) . . . . ?
C39 C40 C33 C32 17.9(7) . . . . ?
C39 C40 C33 C34 -161.9(5) . . . . ?
C39 C40 C36 C37 -0.9(9) . . . . ?
C39A C40 C33 C32 -38(2) . . . . ?
C39A C40 C33 C34 142(2) . . . . ?
C39A C40 C36A C37A 13(5) . . . . ?
C8A C9 C10 C11 7.7(6) . . . . ?
C8A C9 C10 C15 -171.4(5) . . . . ?
C7A O4 C11 C10 20.3(6) . . . . ?
C7A O4 C11 C12 -160.1(5) . . . . ?
C7A C1 C2 C3 180.0(3) . . . . ?
C7A C1 C6 C5 -179.0(4) . . . . ?
C8B C9 C10 C11 -22.8(9) . . . . ?
C8B C9 C10 C15 158.2(8) . . . . ?
O5A C8A C7A O4 -179.6(7) . . . . ?
O5A C8A C7A C1 -58.6(11) . . . . ?
C7B O4 C11 C10 -8.8(10) . . . . ?
C7B O4 C11 C12 170.8(9) . . . . ?
C7B C1 C2 C3 -167.1(11) . . . . ?
C7B C1 C6 C5 171.1(8) . . . . ?
O5B C8B C7B O4 164.5(15) . . . . ?
O5B C8B C7B C1 38(3) . . . . ?
